data_7047063
loop_
_publ_author_name
'Joseph, M. Cassiem'
'Swarts, Andrew J.'
'Mapolie, Selwyn F.'

_publ_section_title
;
 Phenylacetylene polymerisation mediated by cationic cyclometallated
 palladium(ii) complexes bearing benzylidene 2,6-diisopropylphenylamine
 and its derivatives as ligands.
;
_journal_issue 35
_journal_name_full 'Dalton transactions (Cambridge, England : 2003)'
_journal_page_first 12209
_journal_page_last 12217
_journal_paper_doi 10.1039/c8dt02728e
_journal_volume 47
_journal_year 2018
_chemical_compound_source Synthesis
_chemical_formula_moiety 'C28 H39 N5 O1 P1 Pd1, C32 H12 B1 F24, C1 H2 Cl2'
_chemical_formula_sum 'C61 H53 B Cl2 F24 N5 O P Pd'
_chemical_formula_weight 1547.16
_chemical_name_common work
_space_group_IT_number 19
_space_group_name_Hall 'P 2ac 2ab'
_space_group_name_H-M_alt 'P 21 21 21'
_symmetry_cell_setting orthorhombic
_symmetry_Int_Tables_number 19
_symmetry_space_group_name_Hall 'P 2ac 2ab'
_symmetry_space_group_name_H-M 'P 21 21 21'
_atom_sites_solution_hydrogens geom
_atom_sites_solution_primary direct
_atom_sites_solution_secondary difmap
_audit_creation_method SHELXL
_audit_update_record
;
2017-08-11 deposited with the CCDC.
2018-07-18 downloaded from the CCDC.
;
_cell_angle_alpha 90.00
_cell_angle_beta 90.00
_cell_angle_gamma 90.00
_cell_formula_units_Z 4
_cell_length_a 13.9241(13)
_cell_length_b 18.1629(17)
_cell_length_c 25.815(2)
_cell_measurement_reflns_used 9853
_cell_measurement_temperature 100(2)
_cell_measurement_theta_max 27.16
_cell_measurement_theta_min 2.43
_cell_volume 6528.7(10)
_computing_cell_refinement 'Bruker SAINT'
_computing_data_collection 'Bruker APEX2'
_computing_data_reduction 'Bruker SAINT'
_computing_structure_refinement 'SHELXL-97 (Sheldrick, 2008)'
_computing_structure_solution 'SHELXS-97 (Sheldrick, 2008)'
_diffrn_ambient_pressure 101.3
_diffrn_ambient_temperature 100(2)
_diffrn_measured_fraction_theta_full 0.998
_diffrn_measured_fraction_theta_max 0.953
_diffrn_measurement_device_type 'Bruker APEX-II CCD'
_diffrn_measurement_method '\f and \w scans'
_diffrn_radiation_monochromator graphite
_diffrn_radiation_probe x-ray
_diffrn_radiation_type MoK\a
_diffrn_radiation_wavelength 0.71073
_diffrn_reflns_av_R_equivalents 0.0349
_diffrn_reflns_av_sigmaI/netI 0.0445
_diffrn_reflns_limit_h_max 18
_diffrn_reflns_limit_h_min -18
_diffrn_reflns_limit_k_max 24
_diffrn_reflns_limit_k_min -23
_diffrn_reflns_limit_l_max 20
_diffrn_reflns_limit_l_min -34
_diffrn_reflns_number 41460
_diffrn_reflns_theta_full 26.00
_diffrn_reflns_theta_max 28.27
_diffrn_reflns_theta_min 1.66
_diffrn_source 'fine-focus sealed tube'
_diffrn_source_type 'Bruker SMART APEX'
_diffrn_standards_decay_% 0
_diffrn_standards_interval_count 0
_diffrn_standards_interval_time 0
_diffrn_standards_number 0
_exptl_absorpt_coefficient_mu 0.504
_exptl_absorpt_correction_T_max 0.8524
_exptl_absorpt_correction_T_min 0.8256
_exptl_absorpt_correction_type multi-scan
_exptl_absorpt_process_details 'symmetry-related measurement'
_exptl_crystal_colour yellow
_exptl_crystal_density_diffrn 1.574
_exptl_crystal_density_method 'not measured'
_exptl_crystal_description block
_exptl_crystal_F_000 3112
_exptl_crystal_recrystallization_method 'Dichloromethane and diethyl ether'
_exptl_crystal_size_max 0.40
_exptl_crystal_size_mid 0.34
_exptl_crystal_size_min 0.33
_refine_diff_density_max 1.380
_refine_diff_density_min -0.796
_refine_diff_density_rms 0.083
_refine_ls_abs_structure_details 'Flack H D (1983), Acta Cryst. A39, 876-881'
_refine_ls_abs_structure_Flack 0.091(18)
_refine_ls_extinction_method none
_refine_ls_goodness_of_fit_ref 1.018
_refine_ls_hydrogen_treatment constr
_refine_ls_matrix_type full
_refine_ls_number_parameters 891
_refine_ls_number_reflns 14992
_refine_ls_number_restraints 1009
_refine_ls_restrained_S_all 1.012
_refine_ls_R_factor_all 0.0481
_refine_ls_R_factor_gt 0.0444
_refine_ls_shift/su_max 0.001
_refine_ls_shift/su_mean 0.000
_refine_ls_structure_factor_coef Fsqd
_refine_ls_weighting_details 'calc w=1/[\s^2^(Fo^2^)+(0.0470P)^2^+10.6793P] where P=(Fo^2^+2Fc^2^)/3'
_refine_ls_weighting_scheme calc
_refine_ls_wR_factor_gt 0.1054
_refine_ls_wR_factor_ref 0.1084
_reflns_number_gt 14024
_reflns_number_total 14992
_reflns_threshold_expression >2sigma(I)
_cod_data_source_file c8dt02728e2.cif
_cod_data_source_block C15
_cod_depositor_comments
;Adding full bibliography for 7047062--7047063.cif.

The following automatic conversions were performed:

data name '_iucr_refine_instruction_details' was replaced with
'_iucr_refine_instructions_details' as specified in the replacement
file 'data/replacement-values/replacement_tags.lst'.

Automatic conversion script
Id: cif_correct_tags 9268 2022-04-12 08:56:07Z antanas 
;
_cod_original_cell_volume 6528.7(11)
_cod_database_code 7047063

loop_
_symmetry_equiv_pos_as_xyz
'x, y, z'
'-x+1/2, -y, z+1/2'
'x+1/2, -y+1/2, -z'
'-x, y+1/2, -z+1/2'

loop_
_atom_site_label
_atom_site_type_symbol
_atom_site_fract_x
_atom_site_fract_y
_atom_site_fract_z
_atom_site_U_iso_or_equiv
_atom_site_adp_type
_atom_site_occupancy
_atom_site_symmetry_multiplicity
_atom_site_calc_flag
_atom_site_refinement_flags
_atom_site_disorder_assembly
_atom_site_disorder_group
Pd1 Pd 0.024774(17) 0.672071(13) 0.057683(9) 0.01406(6) Uani 1 1 d U . .
P1 P 0.01017(6) 0.61390(5) 0.13386(3) 0.01716(17) Uani 1 1 d U . .
C12 C 0.0117(3) 0.6438(2) -0.16078(14) 0.0273(8) Uani 1 1 d U . .
H12 H 0.0068 0.6234 -0.1946 0.033 Uiso 1 1 calc R . .
C9 C 0.0271(2) 0.70442(16) -0.06311(12) 0.0151(5) Uani 1 1 d U . .
N1 N 0.03320(19) 0.73321(14) -0.01109(10) 0.0145(5) Uani 1 1 d U . .
N2 N 0.0326(2) 0.57434(15) 0.01536(11) 0.0210(6) Uani 1 1 d U . .
C6 C 0.0342(2) 0.82754(17) 0.04995(11) 0.0148(5) Uani 1 1 d U . .
C14 C 0.1107(2) 0.68210(19) -0.08880(14) 0.0192(7) Uani 1 1 d U . .
C1 C 0.0256(2) 0.77340(17) 0.08888(12) 0.0157(6) Uani 1 1 d U . .
C2 C 0.0215(3) 0.79691(19) 0.14019(13) 0.0212(6) Uani 1 1 d U . .
H2 H 0.0138 0.7619 0.1672 0.025 Uiso 1 1 calc R . .
C8 C 0.0359(2) 0.80240(18) -0.00270(12) 0.0153(6) Uani 1 1 d U . .
H8 H 0.0389 0.8364 -0.0306 0.018 Uiso 1 1 calc R . .
C5 C 0.0407(2) 0.90296(17) 0.06247(14) 0.0189(6) Uani 1 1 d U . .
C15 C 0.2091(2) 0.69241(19) -0.06434(15) 0.0223(7) Uani 1 1 d U . .
H15 H 0.2019 0.6933 -0.0258 0.027 Uiso 1 1 calc R . .
C4 C 0.0381(3) 0.92489(19) 0.11404(14) 0.0219(7) Uani 1 1 d U . .
H4 H 0.0427 0.9755 0.1231 0.026 Uiso 1 1 calc R . .
C3 C 0.0288(3) 0.87155(19) 0.15201(14) 0.0253(7) Uani 1 1 d U . .
H3 H 0.0272 0.8863 0.1873 0.030 Uiso 1 1 calc R . .
C13 C 0.1010(3) 0.6530(2) -0.13809(15) 0.0251(8) Uani 1 1 d U . .
H13 H 0.1569 0.6390 -0.1568 0.030 Uiso 1 1 calc R . .
N3 N -0.0068(2) 0.48050(18) 0.18329(14) 0.0337(8) Uani 1 1 d U . .
C18 C -0.1562(2) 0.7130(2) -0.05608(16) 0.0250(7) Uani 1 1 d U . .
H18 H -0.1377 0.7367 -0.0226 0.030 Uiso 1 1 calc R . .
C21 C 0.0006(3) 0.5122(2) 0.13124(15) 0.0269(8) Uani 1 1 d U . .
H21A H -0.0568 0.4984 0.1108 0.032 Uiso 1 1 calc R . .
H21B H 0.0578 0.4919 0.1136 0.032 Uiso 1 1 calc R . .
N5 N 0.0859(3) 0.5773(2) 0.22841(13) 0.0324(8) Uani 1 1 d U . .
C16 C 0.2525(3) 0.7652(2) -0.08208(16) 0.0275(8) Uani 1 1 d U . .
H16A H 0.2545 0.7666 -0.1200 0.041 Uiso 1 1 calc R . .
H16B H 0.3178 0.7699 -0.0683 0.041 Uiso 1 1 calc R . .
H16C H 0.2130 0.8061 -0.0693 0.041 Uiso 1 1 calc R . .
C20 C -0.2119(3) 0.6436(3) -0.04342(19) 0.0410(11) Uani 1 1 d U . .
H20A H -0.2387 0.6228 -0.0754 0.062 Uiso 1 1 calc R . .
H20B H -0.2643 0.6555 -0.0195 0.062 Uiso 1 1 calc R . .
H20C H -0.1689 0.6076 -0.0273 0.062 Uiso 1 1 calc R . .
C11 C -0.0700(3) 0.6643(2) -0.13436(14) 0.0255(8) Uani 1 1 d U . .
H11 H -0.1311 0.6580 -0.1502 0.031 Uiso 1 1 calc R . .
C10 C -0.0644(2) 0.6942(2) -0.08477(14) 0.0197(7) Uani 1 1 d U . .
N4 N -0.0915(2) 0.58581(19) 0.22292(13) 0.0277(7) Uani 1 1 d U . .
C19 C -0.2170(3) 0.7686(3) -0.0865(2) 0.0417(11) Uani 1 1 d U . .
H19A H -0.2354 0.7472 -0.1199 0.063 Uiso 1 1 calc R . .
H19B H -0.1795 0.8135 -0.0924 0.063 Uiso 1 1 calc R . .
H19C H -0.2749 0.7807 -0.0667 0.063 Uiso 1 1 calc R . .
C22 C 0.1071(3) 0.6217(2) 0.18236(14) 0.0252(8) Uani 1 1 d U . .
H22A H 0.1684 0.6049 0.1669 0.030 Uiso 1 1 calc R . .
H22B H 0.1148 0.6739 0.1926 0.030 Uiso 1 1 calc R . .
C24 C 0.0772(3) 0.4986(3) 0.21481(19) 0.0386(10) Uani 1 1 d U . .
H24A H 0.1357 0.4835 0.1958 0.046 Uiso 1 1 calc R . .
H24B H 0.0744 0.4695 0.2472 0.046 Uiso 1 1 calc R . .
C25 C -0.0046(3) 0.6016(2) 0.25296(15) 0.0335(9) Uani 1 1 d U . .
H25A H -0.0103 0.5774 0.2872 0.040 Uiso 1 1 calc R . .
H25B H -0.0009 0.6554 0.2590 0.040 Uiso 1 1 calc R . .
C23 C -0.0951(3) 0.6303(2) 0.17570(14) 0.0223(7) Uani 1 1 d U . .
H23A H -0.0976 0.6831 0.1852 0.027 Uiso 1 1 calc R . .
H23B H -0.1544 0.6184 0.1563 0.027 Uiso 1 1 calc R . .
C17 C 0.2777(3) 0.6298(2) -0.0794(2) 0.0411(11) Uani 1 1 d U . .
H17A H 0.2465 0.5823 -0.0727 0.062 Uiso 1 1 calc R . .
H17B H 0.3365 0.6334 -0.0587 0.062 Uiso 1 1 calc R . .
H17C H 0.2937 0.6337 -0.1162 0.062 Uiso 1 1 calc R . .
C26 C -0.0932(3) 0.5067(2) 0.21015(18) 0.0340(9) Uani 1 1 d U . .
H26A H -0.1011 0.4783 0.2426 0.041 Uiso 1 1 calc R . .
H26B H -0.1498 0.4967 0.1881 0.041 Uiso 1 1 calc R . .
F3 F 0.30936(18) 0.10273(16) -0.08795(10) 0.0390(6) Uani 1 1 d U . .
C46 C 0.6388(3) 0.27913(19) 0.17063(13) 0.0190(7) Uani 1 1 d U . .
H46 H 0.5960 0.3093 0.1899 0.023 Uiso 1 1 calc R . .
C37 C 0.4858(3) 0.35856(18) 0.09628(12) 0.0173(6) Uani 1 1 d U A .
F2 F 0.34221(18) 0.04088(13) -0.01986(11) 0.0399(6) Uani 1 1 d U . .
F1 F 0.23949(16) 0.12854(14) -0.01628(11) 0.0400(6) Uani 1 1 d U . .
C29 C 0.4845(2) 0.23513(17) 0.04270(12) 0.0166(6) Uani 1 1 d U E .
F15 F 0.2340(2) 0.28117(19) 0.28655(11) 0.0509(8) Uani 1 1 d U D .
C54 C 0.3575(2) 0.2770(2) 0.17210(13) 0.0184(7) Uani 1 1 d U . .
H54 H 0.3610 0.3292 0.1704 0.022 Uiso 1 1 calc R . .
C58 C 0.4140(3) 0.1587(2) 0.14898(14) 0.0250(8) Uani 1 1 d U . .
H58 H 0.4585 0.1279 0.1314 0.030 Uiso 1 1 calc R . .
F23 F 0.7181(3) 0.36576(16) 0.24856(12) 0.0634(10) Uani 1 1 d U . .
C30 C 0.4102(2) 0.18843(17) 0.02739(13) 0.0165(6) Uani 1 1 d U . .
H30 H 0.3635 0.1740 0.0522 0.020 Uiso 1 1 calc R . .
F8 F 0.58019(18) 0.60978(12) 0.12331(11) 0.0364(6) Uani 1 1 d U A .
C35 C 0.3232(3) 0.1095(2) -0.03675(15) 0.0236(7) Uani 1 1 d U . .
C42 C 0.3969(2) 0.38515(19) 0.07840(13) 0.0170(6) Uani 1 1 d U . .
H42 H 0.3488 0.3510 0.0682 0.020 Uiso 1 1 calc R . .
C33 C 0.5416(3) 0.2295(2) -0.04690(14) 0.0271(8) Uani 1 1 d U E .
C44 C 0.2801(3) 0.4865(2) 0.05802(19) 0.0317(8) Uani 1 1 d U . .
C45 C 0.6072(2) 0.24821(18) 0.12340(13) 0.0161(6) Uani 1 1 d U . .
C49 C 0.7631(2) 0.18589(19) 0.11944(14) 0.0214(7) Uani 1 1 d U . .
C56 C 0.2807(3) 0.1689(2) 0.20829(13) 0.0246(7) Uani 1 1 d U . .
H56 H 0.2331 0.1469 0.2296 0.029 Uiso 1 1 calc R . .
C40 C 0.4457(3) 0.5118(2) 0.08901(15) 0.0226(7) Uani 1 1 d U . .
H40 H 0.4320 0.5629 0.0872 0.027 Uiso 1 1 calc R A .
C31 C 0.4025(2) 0.16207(19) -0.02358(14) 0.0190(7) Uani 1 1 d U E .
B1 B 0.4998(2) 0.2685(2) 0.10121(15) 0.0159(7) Uani 1 1 d U . .
F19 F 0.7868(2) 0.06886(14) 0.08401(14) 0.0552(8) Uani 1 1 d U . .
F13 F 0.1302(2) 0.2703(2) 0.22995(12) 0.0610(9) Uani 1 1 d U D .
F9 F 0.68305(18) 0.54171(15) 0.08477(13) 0.0484(7) Uani 1 1 d U A .
F7 F 0.6531(2) 0.52402(15) 0.16441(13) 0.0570(9) Uani 1 1 d U A .
C48 C 0.7935(3) 0.2199(2) 0.16459(14) 0.0220(7) Uani 1 1 d U . .
H48 H 0.8561 0.2113 0.1779 0.026 Uiso 1 1 calc R . .
C36 C 0.6135(3) 0.2523(3) -0.08679(17) 0.0422(10) Uani 1 1 d U . .
F21 F 0.8518(2) 0.15694(16) 0.04458(11) 0.0525(8) Uani 1 1 d U . .
C39 C 0.5341(3) 0.48699(18) 0.10538(13) 0.0209(7) Uani 1 1 d U A .
C41 C 0.3775(3) 0.4601(2) 0.07528(14) 0.0212(7) Uani 1 1 d U A .
C32 C 0.4677(2) 0.18150(19) -0.06080(14) 0.0220(6) Uani 1 1 d U . .
H32 H 0.4628 0.1629 -0.0951 0.026 Uiso 1 1 calc R E .
C55 C 0.2887(3) 0.2445(2) 0.20419(13) 0.0217(7) Uani 1 1 d U D .
F22 F 0.7450(3) 0.26168(19) 0.28000(10) 0.0654(10) Uani 1 1 d U . .
C50 C 0.6723(2) 0.20078(19) 0.09916(14) 0.0183(7) Uani 1 1 d U . .
H50 H 0.6540 0.1778 0.0676 0.022 Uiso 1 1 calc R . .
C57 C 0.3448(3) 0.1260(2) 0.18013(16) 0.0283(8) Uani 1 1 d U B .
C38 C 0.5536(2) 0.41151(19) 0.10875(14) 0.0194(7) Uani 1 1 d U . .
H38 H 0.6154 0.3961 0.1200 0.023 Uiso 1 1 calc R A .
C34 C 0.5492(2) 0.2556(2) 0.00341(14) 0.0202(7) Uani 1 1 d U . .
H34 H 0.5999 0.2886 0.0116 0.024 Uiso 1 1 calc R E .
C52 C 0.8277(3) 0.1342(2) 0.09121(18) 0.0315(9) Uani 1 1 d U . .
C53 C 0.4213(2) 0.23496(19) 0.14234(13) 0.0182(7) Uani 1 1 d U . .
F12A F 0.2214(3) 0.4339(3) 0.04027(19) 0.0499(6) Uani 0.710(4) 1 d PU A 1
C47 C 0.7305(3) 0.2668(2) 0.18977(14) 0.0222(7) Uani 1 1 d U . .
F20 F 0.9091(2) 0.1209(2) 0.11658(13) 0.0678(11) Uani 1 1 d U . .
C59 C 0.2214(3) 0.2911(3) 0.23548(17) 0.0327(9) Uani 1 1 d U . .
F11A F 0.2356(3) 0.5253(3) 0.09306(18) 0.0499(6) Uani 0.710(4) 1 d PU A 1
C43 C 0.6114(3) 0.5402(2) 0.11979(18) 0.0313(9) Uani 1 1 d U . .
F10A F 0.2883(3) 0.5349(2) 0.01747(18) 0.0499(6) Uani 0.710(4) 1 d PU A 1
F16 F 0.3467(4) 0.01200(17) 0.13861(16) 0.0971(16) Uani 1 1 d U B .
F24 F 0.8561(2) 0.3147(3) 0.24050(14) 0.0895(15) Uani 1 1 d U . .
C51 C 0.7618(3) 0.3031(2) 0.23908(16) 0.0334(9) Uani 1 1 d U . .
F17A F 0.2803(5) 0.0173(2) 0.2160(3) 0.082(2) Uani 0.708(8) 1 d PU B 1
F11B F 0.2200(7) 0.4790(7) 0.1024(4) 0.0499(6) Uani 0.290(4) 1 d PU A 2
C60 C 0.3385(5) 0.0441(3) 0.1829(2) 0.0564(14) Uani 1 1 d U . .
F18 F 0.4169(5) 0.0147(2) 0.2062(3) 0.142(2) Uani 1 1 d U B .
O1 O 0.05094(19) 0.94938(13) 0.02161(10) 0.0244(6) Uani 1 1 d U . .
C7 C 0.0647(3) 1.0262(2) 0.03256(17) 0.0342(9) Uani 1 1 d U . .
H7A H 0.0090 1.0451 0.0516 0.051 Uiso 1 1 calc R . .
H7B H 0.0718 1.0533 0.0000 0.051 Uiso 1 1 calc R . .
H7C H 0.1227 1.0325 0.0536 0.051 Uiso 1 1 calc R . .
Cl2A Cl 0.6738(2) 0.01625(13) 0.18852(8) 0.0972(9) Uani 0.838(2) 1 d PU C 1
C27 C 0.0405(3) 0.53175(19) -0.01635(14) 0.0210(7) Uani 1 1 d U . .
C28 C 0.0496(3) 0.4792(2) -0.05824(17) 0.0341(9) Uani 1 1 d U . .
H28A H 0.0095 0.4948 -0.0874 0.051 Uiso 1 1 calc R . .
H28B H 0.0286 0.4306 -0.0463 0.051 Uiso 1 1 calc R . .
H28C H 0.1168 0.4766 -0.0693 0.051 Uiso 1 1 calc R . .
C61 C 0.6691(6) 0.0845(4) 0.2353(2) 0.0497(16) Uani 0.838(2) 1 d PU C 1
H61A H 0.6226 0.1227 0.2246 0.060 Uiso 0.838(2) 1 calc PR C 1
H61B H 0.7330 0.1080 0.2384 0.060 Uiso 0.838(2) 1 calc PR C 1
Cl1A Cl 0.63527(15) 0.04910(15) 0.29533(7) 0.0802(7) Uani 0.838(2) 1 d PU C 1
F10B F 0.2662(6) 0.5584(6) 0.0616(5) 0.0499(6) Uani 0.290(4) 1 d PU A 2
F12B F 0.2417(8) 0.4505(7) 0.0221(5) 0.0499(6) Uani 0.290(4) 1 d PU A 2
Cl1B Cl 0.5817(8) 0.1486(8) 0.2867(3) 0.0802(7) Uani 0.162(2) 1 d PDU C 2
F17B F 0.2363(13) 0.0238(6) 0.1796(7) 0.082(2) Uani 0.292(8) 1 d PU B 2
F14A F 0.2500(18) 0.3623(10) 0.2366(10) 0.074(3) Uani 0.40(3) 1 d PU D 1
F14B F 0.2137(14) 0.3583(6) 0.2185(7) 0.074(3) Uani 0.60(3) 1 d PU D 2
Cl2B Cl 0.6519(13) 0.0046(6) 0.2588(4) 0.0972(9) Uani 0.162(2) 1 d PDU C 2
F6A F 0.6411(5) 0.3243(4) -0.0811(2) 0.0589(7) Uani 0.469(3) 1 d PU E 1
F4A F 0.5695(5) 0.2601(5) -0.1363(3) 0.0589(7) Uani 0.469(3) 1 d PU E 1
F6B F 0.7047(4) 0.2545(4) -0.0660(2) 0.0589(7) Uani 0.531(3) 1 d PU E 2
F5B F 0.6392(4) 0.1890(4) -0.1175(2) 0.0589(7) Uani 0.531(3) 1 d PU E 2
F5A F 0.6833(5) 0.2164(4) -0.0910(3) 0.0589(7) Uani 0.469(3) 1 d PU E 1
F4B F 0.5816(5) 0.2941(4) -0.1218(3) 0.0589(7) Uani 0.531(3) 1 d PU E 2
C62 C 0.606(3) 0.0877(10) 0.2367(6) 0.068(5) Uani 0.162(2) 1 d PDU C 2
H62A H 0.6533 0.1105 0.2128 0.082 Uiso 0.162(2) 1 calc PR C 2
H62B H 0.5466 0.0783 0.2169 0.082 Uiso 0.162(2) 1 calc PR C 2

loop_
_atom_site_aniso_label
_atom_site_aniso_U_11
_atom_site_aniso_U_22
_atom_site_aniso_U_33
_atom_site_aniso_U_23
_atom_site_aniso_U_13
_atom_site_aniso_U_12
Pd1 0.01424(10) 0.01425(10) 0.01369(10) -0.00156(9) -0.00077(9) 0.00028(9)
P1 0.0180(4) 0.0167(4) 0.0167(4) 0.0009(3) 0.0004(3) 0.0029(3)
C12 0.033(2) 0.0322(18) 0.0164(16) -0.0078(14) 0.0013(15) -0.0046(16)
C9 0.0126(12) 0.0165(13) 0.0163(14) -0.0004(12) -0.0013(13) -0.0014(12)
N1 0.0103(12) 0.0173(12) 0.0161(12) -0.0003(10) 0.0012(10) 0.0005(10)
N2 0.0231(15) 0.0182(13) 0.0218(14) -0.0004(11) -0.0009(13) -0.0002(12)
C6 0.0083(12) 0.0165(13) 0.0198(14) -0.0024(12) 0.0017(11) 0.0010(12)
C14 0.0173(15) 0.0173(16) 0.0229(16) 0.0009(13) 0.0043(12) -0.0023(12)
C1 0.0108(13) 0.0177(14) 0.0186(14) -0.0025(11) 0.0003(13) 0.0016(13)
C2 0.0250(16) 0.0223(16) 0.0162(14) -0.0008(12) -0.0019(15) 0.0019(15)
C8 0.0104(14) 0.0199(14) 0.0155(14) 0.0012(11) 0.0009(12) -0.0023(12)
C5 0.0143(14) 0.0181(14) 0.0244(16) 0.0000(13) 0.0028(13) -0.0003(11)
C15 0.0143(14) 0.0248(17) 0.0277(19) -0.0011(14) 0.0062(14) -0.0003(12)
C4 0.0222(17) 0.0170(15) 0.0265(17) -0.0074(13) 0.0013(14) 0.0001(13)
C3 0.0308(18) 0.0245(17) 0.0206(16) -0.0070(13) -0.0028(16) 0.0016(16)
C13 0.0258(18) 0.028(2) 0.0211(17) -0.0029(14) 0.0096(14) -0.0004(14)
N3 0.0358(18) 0.0244(15) 0.0410(18) 0.0131(14) 0.0131(14) 0.0074(13)
C18 0.0106(14) 0.045(2) 0.0194(16) -0.0092(17) -0.0013(14) -0.0028(13)
C21 0.029(2) 0.0194(16) 0.0319(19) 0.0026(15) 0.0066(15) 0.0034(14)
N5 0.0306(17) 0.0431(19) 0.0236(16) 0.0097(14) -0.0003(14) 0.0131(15)
C16 0.0261(19) 0.027(2) 0.030(2) -0.0007(16) -0.0016(16) -0.0080(15)
C20 0.0200(19) 0.060(3) 0.043(3) 0.002(2) 0.0138(18) -0.0009(19)
C11 0.0223(16) 0.033(2) 0.0210(17) -0.0062(16) -0.0026(13) -0.0053(16)
C10 0.0154(14) 0.0265(18) 0.0171(16) -0.0033(13) 0.0018(12) -0.0010(13)
N4 0.0256(16) 0.0339(17) 0.0238(16) 0.0108(13) 0.0066(13) 0.0097(13)
C19 0.028(2) 0.051(3) 0.046(3) -0.002(2) 0.007(2) 0.015(2)
C22 0.0201(17) 0.034(2) 0.0216(18) 0.0008(15) -0.0024(14) 0.0057(15)
C24 0.035(2) 0.039(2) 0.042(2) 0.0181(19) 0.0058(18) 0.0143(18)
C25 0.037(2) 0.044(2) 0.0203(17) 0.0092(16) 0.0017(15) 0.0103(17)
C23 0.0205(17) 0.0265(19) 0.0200(17) 0.0041(14) 0.0023(14) 0.0058(14)
C17 0.0180(19) 0.026(2) 0.079(4) -0.006(2) -0.001(2) 0.0032(16)
C26 0.030(2) 0.032(2) 0.040(2) 0.0126(18) 0.0097(17) 0.0044(17)
F3 0.0328(13) 0.0517(16) 0.0327(13) -0.0098(12) -0.0092(11) -0.0168(12)
C46 0.0233(16) 0.0185(16) 0.0152(15) 0.0010(13) 0.0020(13) 0.0018(13)
C37 0.0169(14) 0.0180(14) 0.0170(14) 0.0001(11) 0.0040(12) 0.0019(12)
F2 0.0354(13) 0.0206(11) 0.0638(18) 0.0014(12) -0.0176(12) -0.0056(10)
F1 0.0135(10) 0.0429(15) 0.0636(18) -0.0226(13) 0.0054(11) -0.0055(10)
C29 0.0123(13) 0.0171(14) 0.0204(14) 0.0019(11) 0.0022(12) -0.0002(12)
F15 0.0524(17) 0.072(2) 0.0286(14) -0.0166(14) 0.0051(12) 0.0035(15)
C54 0.0188(16) 0.0196(16) 0.0169(16) -0.0012(13) -0.0014(13) 0.0006(13)
C58 0.0276(18) 0.0234(19) 0.0240(18) -0.0001(14) 0.0101(14) 0.0010(14)
F23 0.102(3) 0.0352(15) 0.0528(18) -0.0242(14) -0.0466(18) 0.0272(16)
C30 0.0121(14) 0.0169(16) 0.0205(16) 0.0007(12) 0.0039(12) 0.0012(11)
F8 0.0363(13) 0.0168(11) 0.0562(16) -0.0035(11) 0.0007(12) -0.0026(10)
C35 0.0144(15) 0.0250(18) 0.0315(19) -0.0043(15) -0.0032(14) 0.0025(14)
C42 0.0141(15) 0.0185(15) 0.0185(15) 0.0018(13) 0.0025(12) 0.0004(12)
C33 0.0205(17) 0.038(2) 0.0223(17) -0.0058(14) 0.0032(13) -0.0079(15)
C44 0.0209(16) 0.0321(19) 0.042(2) 0.0011(19) -0.0047(17) 0.0101(14)
C45 0.0173(15) 0.0113(14) 0.0197(16) 0.0026(12) 0.0022(12) -0.0031(12)
C49 0.0170(15) 0.0213(18) 0.0259(17) -0.0027(14) -0.0019(13) 0.0017(13)
C56 0.0262(17) 0.0296(18) 0.0179(16) 0.0033(16) 0.0064(13) -0.0034(16)
C40 0.0221(17) 0.0173(16) 0.0283(18) 0.0048(14) 0.0037(14) 0.0031(13)
C31 0.0125(14) 0.0191(16) 0.0253(16) -0.0005(13) -0.0038(12) 0.0026(12)
B1 0.0122(16) 0.0166(16) 0.0188(16) 0.0015(13) 0.0026(12) -0.0016(12)
F19 0.0449(16) 0.0238(13) 0.097(2) -0.0195(14) 0.0171(16) 0.0039(11)
F13 0.0309(14) 0.100(3) 0.0525(18) -0.0221(18) 0.0031(13) 0.0210(16)
F9 0.0278(13) 0.0307(13) 0.087(2) -0.0082(14) 0.0154(14) -0.0073(11)
F7 0.0641(19) 0.0364(15) 0.070(2) 0.0135(14) -0.0413(17) -0.0215(14)
C48 0.0195(16) 0.0235(17) 0.0230(17) 0.0009(14) -0.0071(13) -0.0007(13)
C36 0.031(2) 0.074(3) 0.0219(19) -0.016(2) 0.0114(16) -0.018(2)
F21 0.0657(19) 0.0483(18) 0.0436(16) -0.0059(12) 0.0246(14) 0.0123(14)
C39 0.0197(16) 0.0185(15) 0.0245(16) 0.0024(13) 0.0013(14) 0.0012(14)
C41 0.0187(15) 0.0226(16) 0.0224(17) 0.0038(13) 0.0031(13) 0.0041(13)
C32 0.0169(14) 0.0287(16) 0.0204(14) -0.0035(14) 0.0004(14) 0.0000(13)
C55 0.0215(16) 0.0274(17) 0.0163(16) 0.0000(14) 0.0042(13) 0.0030(14)
F22 0.117(3) 0.061(2) 0.0186(13) 0.0004(13) -0.0086(16) 0.027(2)
C50 0.0174(15) 0.0179(15) 0.0194(16) -0.0046(13) -0.0018(13) 0.0015(12)
C57 0.034(2) 0.0224(18) 0.0285(19) 0.0006(15) 0.0116(16) -0.0014(15)
C38 0.0168(15) 0.0200(16) 0.0214(16) 0.0023(13) 0.0027(13) -0.0004(12)
C34 0.0138(15) 0.0257(17) 0.0213(16) -0.0010(14) 0.0032(12) -0.0056(13)
C52 0.0201(17) 0.034(2) 0.040(2) -0.0106(18) -0.0012(16) 0.0052(15)
C53 0.0165(15) 0.0216(16) 0.0165(15) -0.0002(13) 0.0004(12) -0.0010(12)
F12A 0.0265(11) 0.0589(16) 0.0643(16) 0.0047(12) -0.0102(10) 0.0131(11)
C47 0.0282(18) 0.0214(17) 0.0170(16) 0.0019(13) -0.0049(14) -0.0016(14)
F20 0.0349(15) 0.101(3) 0.067(2) -0.0419(19) -0.0222(14) 0.0423(17)
C59 0.036(2) 0.036(2) 0.0259(19) 0.0022(17) 0.0152(17) 0.0082(18)
F11A 0.0265(11) 0.0589(16) 0.0643(16) 0.0047(12) -0.0102(10) 0.0131(11)
C43 0.0271(19) 0.0198(18) 0.047(2) 0.0032(17) -0.0047(17) -0.0008(15)
F10A 0.0265(11) 0.0589(16) 0.0643(16) 0.0047(12) -0.0102(10) 0.0131(11)
F16 0.186(5) 0.0241(16) 0.081(3) -0.0119(16) 0.052(3) -0.027(2)
F24 0.0448(17) 0.159(4) 0.065(2) -0.066(3) -0.0068(16) -0.020(2)
C51 0.037(2) 0.039(2) 0.0237(19) -0.0080(16) -0.0108(16) 0.0073(17)
F17A 0.118(4) 0.0199(17) 0.109(5) 0.020(3) 0.085(4) 0.006(2)
F11B 0.0265(11) 0.0589(16) 0.0643(16) 0.0047(12) -0.0102(10) 0.0131(11)
C60 0.087(3) 0.023(2) 0.059(3) 0.004(2) 0.048(3) 0.001(2)
F18 0.183(5) 0.042(2) 0.202(6) 0.023(3) -0.032(5) 0.029(3)
O1 0.0335(14) 0.0133(11) 0.0265(13) -0.0009(10) 0.0024(11) -0.0032(10)
C7 0.050(3) 0.0157(18) 0.037(2) -0.0007(16) 0.0062(19) -0.0075(17)
Cl2A 0.181(3) 0.0632(12) 0.0477(10) -0.0119(9) 0.0003(13) -0.0394(15)
C27 0.0204(18) 0.0183(16) 0.0244(17) 0.0006(13) 0.0005(14) -0.0028(13)
C28 0.041(2) 0.0291(19) 0.032(2) -0.0156(19) 0.0100(19) -0.0100(16)
C61 0.062(4) 0.054(4) 0.033(3) 0.005(2) -0.005(3) -0.029(3)
Cl1A 0.0644(11) 0.139(2) 0.0373(9) 0.0111(10) 0.0044(8) -0.0304(12)
F10B 0.0265(11) 0.0589(16) 0.0643(16) 0.0047(12) -0.0102(10) 0.0131(11)
F12B 0.0265(11) 0.0589(16) 0.0643(16) 0.0047(12) -0.0102(10) 0.0131(11)
Cl1B 0.0644(11) 0.139(2) 0.0373(9) 0.0111(10) 0.0044(8) -0.0304(12)
F17B 0.118(4) 0.0199(17) 0.109(5) 0.020(3) 0.085(4) 0.006(2)
F14A 0.095(7) 0.0291(19) 0.097(7) 0.017(4) 0.074(5) 0.029(4)
F14B 0.095(7) 0.0291(19) 0.097(7) 0.017(4) 0.074(5) 0.029(4)
Cl2B 0.181(3) 0.0632(12) 0.0477(10) -0.0119(9) 0.0003(13) -0.0394(15)
F6A 0.0577(15) 0.076(2) 0.0432(16) -0.0072(13) 0.0294(13) -0.0170(14)
F4A 0.0577(15) 0.076(2) 0.0432(16) -0.0072(13) 0.0294(13) -0.0170(14)
F6B 0.0577(15) 0.076(2) 0.0432(16) -0.0072(13) 0.0294(13) -0.0170(14)
F5B 0.0577(15) 0.076(2) 0.0432(16) -0.0072(13) 0.0294(13) -0.0170(14)
F5A 0.0577(15) 0.076(2) 0.0432(16) -0.0072(13) 0.0294(13) -0.0170(14)
F4B 0.0577(15) 0.076(2) 0.0432(16) -0.0072(13) 0.0294(13) -0.0170(14)
C62 0.076(10) 0.076(8) 0.052(9) 0.006(7) -0.002(10) -0.041(9)

loop_
_atom_type_symbol
_atom_type_description
_atom_type_scat_dispersion_real
_atom_type_scat_dispersion_imag
_atom_type_scat_source
C C 0.0033 0.0016 'International Tables Vol C Tables 4.2.6.8 and 6.1.1.4'
H H 0.0000 0.0000 'International Tables Vol C Tables 4.2.6.8 and 6.1.1.4'
N N 0.0061 0.0033 'International Tables Vol C Tables 4.2.6.8 and 6.1.1.4'
O O 0.0106 0.0060 'International Tables Vol C Tables 4.2.6.8 and 6.1.1.4'
Pd Pd -0.9988 1.0072 'International Tables Vol C Tables 4.2.6.8 and 6.1.1.4'
B B 0.0013 0.0007 'International Tables Vol C Tables 4.2.6.8 and 6.1.1.4'
F F 0.0171 0.0103 'International Tables Vol C Tables 4.2.6.8 and 6.1.1.4'
Cl Cl 0.1484 0.1585 'International Tables Vol C Tables 4.2.6.8 and 6.1.1.4'
P P 0.1023 0.0942 'International Tables Vol C Tables 4.2.6.8 and 6.1.1.4'

loop_
_geom_angle_atom_site_label_1
_geom_angle_atom_site_label_2
_geom_angle_atom_site_label_3
_geom_angle
C1 Pd1 N2 171.37(12)
C1 Pd1 N1 81.61(11)
N2 Pd1 N1 90.24(10)
C1 Pd1 P1 94.62(9)
N2 Pd1 P1 93.62(8)
N1 Pd1 P1 175.74(8)
C23 P1 C22 99.87(17)
C23 P1 C21 97.21(17)
C22 P1 C21 98.84(18)
C23 P1 Pd1 120.62(12)
C22 P1 Pd1 119.49(13)
C21 P1 Pd1 116.39(13)
C11 C12 C13 120.0(3)
C11 C12 H12 120.0
C13 C12 H12 120.0
C14 C9 C10 121.8(3)
C14 C9 N1 119.8(3)
C10 C9 N1 118.1(3)
C8 N1 C9 121.1(3)
C8 N1 Pd1 112.3(2)
C9 N1 Pd1 126.3(2)
C27 N2 Pd1 164.8(3)
C5 C6 C1 121.3(3)
C5 C6 C8 121.7(3)
C1 C6 C8 117.0(3)
C13 C14 C9 117.7(3)
C13 C14 C15 121.1(3)
C9 C14 C15 121.1(3)
C2 C1 C6 117.9(3)
C2 C1 Pd1 131.4(2)
C6 C1 Pd1 110.7(2)
C1 C2 C3 120.2(3)
C1 C2 H2 119.9
C3 C2 H2 119.9
N1 C8 C6 118.3(3)
N1 C8 H8 120.8
C6 C8 H8 120.8
O1 C5 C4 124.7(3)
O1 C5 C6 115.6(3)
C4 C5 C6 119.7(3)
C14 C15 C16 109.8(3)
C14 C15 C17 111.4(3)
C16 C15 C17 108.7(3)
C14 C15 H15 109.0
C16 C15 H15 109.0
C17 C15 H15 109.0
C3 C4 C5 118.7(3)
C3 C4 H4 120.7
C5 C4 H4 120.7
C4 C3 C2 122.2(3)
C4 C3 H3 118.9
C2 C3 H3 118.9
C12 C13 C14 121.5(3)
C12 C13 H13 119.2
C14 C13 H13 119.2
C24 N3 C21 111.5(3)
C24 N3 C26 108.6(4)
C21 N3 C26 111.3(3)
C20 C18 C10 110.4(3)
C20 C18 C19 112.1(3)
C10 C18 C19 111.3(3)
C20 C18 H18 107.6
C10 C18 H18 107.6
C19 C18 H18 107.6
N3 C21 P1 111.3(3)
N3 C21 H21A 109.4
P1 C21 H21A 109.4
N3 C21 H21B 109.4
P1 C21 H21B 109.4
H21A C21 H21B 108.0
C22 N5 C24 110.8(3)
C22 N5 C25 110.8(3)
C24 N5 C25 108.8(4)
C15 C16 H16A 109.5
C15 C16 H16B 109.5
H16A C16 H16B 109.5
C15 C16 H16C 109.5
H16A C16 H16C 109.5
H16B C16 H16C 109.5
C18 C20 H20A 109.5
C18 C20 H20B 109.5
H20A C20 H20B 109.5
C18 C20 H20C 109.5
H20A C20 H20C 109.5
H20B C20 H20C 109.5
C12 C11 C10 120.9(3)
C12 C11 H11 119.6
C10 C11 H11 119.6
C11 C10 C9 118.0(3)
C11 C10 C18 119.3(3)
C9 C10 C18 122.7(3)
C23 N4 C25 111.1(3)
C23 N4 C26 110.6(3)
C25 N4 C26 108.8(3)
C18 C19 H19A 109.5
C18 C19 H19B 109.5
H19A C19 H19B 109.5
C18 C19 H19C 109.5
H19A C19 H19C 109.5
H19B C19 H19C 109.5
N5 C22 P1 111.1(3)
N5 C22 H22A 109.4
P1 C22 H22A 109.4
N5 C22 H22B 109.4
P1 C22 H22B 109.4
H22A C22 H22B 108.0
N3 C24 N5 114.6(3)
N3 C24 H24A 108.6
N5 C24 H24A 108.6
N3 C24 H24B 108.6
N5 C24 H24B 108.6
H24A C24 H24B 107.6
N4 C25 N5 114.7(3)
N4 C25 H25A 108.6
N5 C25 H25A 108.6
N4 C25 H25B 108.6
N5 C25 H25B 108.6
H25A C25 H25B 107.6
N4 C23 P1 111.8(2)
N4 C23 H23A 109.3
P1 C23 H23A 109.3
N4 C23 H23B 109.3
P1 C23 H23B 109.3
H23A C23 H23B 107.9
C15 C17 H17A 109.5
C15 C17 H17B 109.5
H17A C17 H17B 109.5
C15 C17 H17C 109.5
H17A C17 H17C 109.5
H17B C17 H17C 109.5
N3 C26 N4 114.1(3)
N3 C26 H26A 108.7
N4 C26 H26A 108.7
N3 C26 H26B 108.7
N4 C26 H26B 108.7
H26A C26 H26B 107.6
C47 C46 C45 122.0(3)
C47 C46 H46 119.0
C45 C46 H46 119.0
C38 C37 C42 116.0(3)
C38 C37 B1 126.0(3)
C42 C37 B1 118.0(3)
C30 C29 C34 115.6(3)
C30 C29 B1 125.6(3)
C34 C29 B1 118.8(3)
C55 C54 C53 122.0(3)
C55 C54 H54 119.0
C53 C54 H54 119.0
C57 C58 C53 123.0(3)
C57 C58 H58 118.5
C53 C58 H58 118.5
C29 C30 C31 122.0(3)
C29 C30 H30 119.0
C31 C30 H30 119.0
F1 C35 F3 106.9(3)
F1 C35 F2 106.5(3)
F3 C35 F2 105.2(3)
F1 C35 C31 113.1(3)
F3 C35 C31 112.8(3)
F2 C35 C31 111.8(3)
C41 C42 C37 121.8(3)
C41 C42 H42 119.1
C37 C42 H42 119.1
C34 C33 C32 120.7(3)
C34 C33 C36 120.0(3)
C32 C33 C36 119.3(3)
F12B C44 F11A 126.3(6)
F12B C44 F10B 120.2(8)
F11A C44 F10B 49.4(5)
F11A C44 F12A 109.4(4)
F10B C44 F12A 129.7(5)
F12B C44 F10A 78.8(7)
F11A C44 F10A 102.9(4)
F10B C44 F10A 55.4(6)
F12A C44 F10A 104.3(4)
F12B C44 F11B 107.1(7)
F10B C44 F11B 87.3(7)
F12A C44 F11B 81.3(6)
F10A C44 F11B 136.3(5)
F12B C44 C41 115.9(6)
F11A C44 C41 113.3(4)
F10B C44 C41 115.2(5)
F12A C44 C41 115.1(4)
F10A C44 C41 110.8(3)
F11B C44 C41 105.1(5)
C50 C45 C46 115.4(3)
C50 C45 B1 124.9(3)
C46 C45 B1 119.7(3)
C48 C49 C50 120.5(3)
C48 C49 C52 120.4(3)
C50 C49 C52 119.1(3)
C55 C56 C57 117.7(3)
C55 C56 H56 121.1
C57 C56 H56 121.1
C39 C40 C41 118.1(3)
C39 C40 H40 120.9
C41 C40 H40 120.9
C32 C31 C30 121.3(3)
C32 C31 C35 119.6(3)
C30 C31 C35 119.1(3)
C53 B1 C29 111.8(3)
C53 B1 C45 107.3(3)
C29 B1 C45 110.9(3)
C53 B1 C37 109.8(3)
C29 B1 C37 106.2(3)
C45 B1 C37 110.9(3)
C47 C48 C49 118.3(3)
C47 C48 H48 120.8
C49 C48 H48 120.8
F5A C36 F4B 124.0(6)
F5A C36 F6A 107.8(6)
F4B C36 F6A 66.5(5)
F4B C36 F6B 125.8(5)
F6A C36 F6B 70.8(5)
F5A C36 F4A 109.2(6)
F6A C36 F4A 97.0(6)
F6B C36 F4A 137.9(5)
F5A C36 F5B 45.7(4)
F4B C36 F5B 100.0(5)
F6A C36 F5B 138.5(5)
F6B C36 F5B 90.5(5)
F4A C36 F5B 72.2(5)
F5A C36 C33 117.6(6)
F4B C36 C33 115.2(5)
F6A C36 C33 112.2(4)
F6B C36 C33 110.9(4)
F4A C36 C33 111.0(4)
F5B C36 C33 109.0(4)
C40 C39 C38 120.8(3)
C40 C39 C43 120.6(3)
C38 C39 C43 118.6(3)
C40 C41 C42 121.1(3)
C40 C41 C44 118.6(3)
C42 C41 C44 120.3(3)
C31 C32 C33 118.0(3)
C31 C32 H32 121.0
C33 C32 H32 121.0
C56 C55 C54 121.4(3)
C56 C55 C59 118.0(3)
C54 C55 C59 120.6(3)
C49 C50 C45 122.6(3)
C49 C50 H50 118.7
C45 C50 H50 118.7
C56 C57 C58 120.6(4)
C56 C57 C60 119.7(4)
C58 C57 C60 119.7(4)
C37 C38 C39 122.2(3)
C37 C38 H38 118.9
C39 C38 H38 118.9
C33 C34 C29 122.4(3)
C33 C34 H34 118.8
C29 C34 H34 118.8
F21 C52 F19 105.1(4)
F21 C52 F20 106.9(4)
F19 C52 F20 105.7(4)
F21 C52 C49 113.8(4)
F19 C52 C49 111.8(3)
F20 C52 C49 112.8(3)
C58 C53 C54 115.2(3)
C58 C53 B1 119.7(3)
C54 C53 B1 125.1(3)
C48 C47 C46 121.0(3)
C48 C47 C51 119.0(3)
C46 C47 C51 120.0(3)
F14B C59 F13 98.7(10)
F14B C59 F15 117.9(9)
F13 C59 F15 101.0(3)
F13 C59 F14A 123.6(11)
F15 C59 F14A 94.0(12)
F14B C59 C55 113.6(6)
F13 C59 C55 112.2(4)
F15 C59 C55 111.8(4)
F14A C59 C55 111.5(8)
F7 C43 F8 107.1(4)
F7 C43 F9 105.3(3)
F8 C43 F9 105.5(3)
F7 C43 C39 112.9(3)
F8 C43 C39 113.2(3)
F9 C43 C39 112.3(4)
F23 C51 F22 105.3(4)
F23 C51 F24 108.3(4)
F22 C51 F24 104.1(4)
F23 C51 C47 113.9(3)
F22 C51 C47 112.2(4)
F24 C51 C47 112.4(4)
F17A C60 F16 118.7(6)
F17A C60 F18 93.6(6)
F16 C60 F18 98.3(5)
F17A C60 F17B 47.9(6)
F16 C60 F17B 85.5(8)
F18 C60 F17B 134.8(7)
F17A C60 C57 116.7(4)
F16 C60 C57 113.8(4)
F18 C60 C57 111.5(5)
F17B C60 C57 107.7(6)
C5 O1 C7 117.6(3)
O1 C7 H7A 109.5
O1 C7 H7B 109.5
H7A C7 H7B 109.5
O1 C7 H7C 109.5
H7A C7 H7C 109.5
H7B C7 H7C 109.5
N2 C27 C28 178.0(4)
C27 C28 H28A 109.5
C27 C28 H28B 109.5
H28A C28 H28B 109.5
C27 C28 H28C 109.5
H28A C28 H28C 109.5
H28B C28 H28C 109.5
Cl2A C61 Cl1A 111.5(4)
Cl2A C61 H61A 109.3
Cl1A C61 H61A 109.3
Cl2A C61 H61B 109.3
Cl1A C61 H61B 109.3
H61A C61 H61B 108.0
Cl1B C62 Cl2B 112.5(11)
Cl1B C62 H62A 109.1
Cl2B C62 H62A 109.1
Cl1B C62 H62B 109.1
Cl2B C62 H62B 109.1
H62A C62 H62B 107.8

loop_
_geom_bond_atom_site_label_1
_geom_bond_atom_site_label_2
_geom_bond_distance
Pd1 C1 2.009(3)
Pd1 N2 2.087(3)
Pd1 N1 2.097(3)
Pd1 P1 2.2415(9)
P1 C23 1.845(4)
P1 C22 1.847(4)
P1 C21 1.852(4)
C12 C11 1.378(5)
C12 C13 1.384(6)
C12 H12 0.9500
C9 C14 1.399(5)
C9 C10 1.404(5)
C9 N1 1.444(4)
N1 C8 1.276(4)
N2 C27 1.132(4)
C6 C5 1.410(4)
C6 C1 1.411(4)
C6 C8 1.434(4)
C14 C13 1.384(5)
C14 C15 1.521(5)
C1 C2 1.393(4)
C2 C3 1.393(5)
C2 H2 0.9500
C8 H8 0.9500
C5 O1 1.358(4)
C5 C4 1.390(5)
C15 C16 1.524(5)
C15 C17 1.535(5)
C15 H15 1.0000
C4 C3 1.384(5)
C4 H4 0.9500
C3 H3 0.9500
C13 H13 0.9500
N3 C24 1.461(6)
N3 C21 1.466(5)
N3 C26 1.468(5)
C18 C20 1.516(6)
C18 C10 1.517(5)
C18 C19 1.535(6)
C18 H18 1.0000
C21 H21A 0.9900
C21 H21B 0.9900
N5 C22 1.467(5)
N5 C24 1.477(6)
N5 C25 1.477(5)
C16 H16A 0.9800
C16 H16B 0.9800
C16 H16C 0.9800
C20 H20A 0.9800
C20 H20B 0.9800
C20 H20C 0.9800
C11 C10 1.393(5)
C11 H11 0.9500
N4 C23 1.464(5)
N4 C25 1.466(5)
N4 C26 1.474(6)
C19 H19A 0.9800
C19 H19B 0.9800
C19 H19C 0.9800
C22 H22A 0.9900
C22 H22B 0.9900
C24 H24A 0.9900
C24 H24B 0.9900
C25 H25A 0.9900
C25 H25B 0.9900
C23 H23A 0.9900
C23 H23B 0.9900
C17 H17A 0.9800
C17 H17B 0.9800
C17 H17C 0.9800
C26 H26A 0.9900
C26 H26B 0.9900
F3 C35 1.341(4)
C46 C47 1.386(5)
C46 C45 1.413(5)
C46 H46 0.9500
C37 C38 1.386(5)
C37 C42 1.407(5)
C37 B1 1.652(5)
F2 C35 1.347(5)
F1 C35 1.325(4)
C29 C30 1.395(5)
C29 C34 1.407(4)
C29 B1 1.642(5)
F15 C59 1.342(5)
C54 C55 1.397(5)
C54 C53 1.402(5)
C54 H54 0.9500
C58 C57 1.389(5)
C58 C53 1.399(5)
C58 H58 0.9500
F23 C51 1.313(5)
C30 C31 1.404(5)
C30 H30 0.9500
F8 C43 1.338(5)
C35 C31 1.498(5)
C42 C41 1.390(5)
C42 H42 0.9500
C33 C34 1.387(5)
C33 C32 1.396(5)
C33 C36 1.494(5)
C44 F12B 1.254(14)
C44 F11A 1.303(6)
C44 F10B 1.324(11)
C44 F12A 1.339(6)
C44 F10A 1.372(6)
C44 F11B 1.426(12)
C44 C41 1.505(5)
C45 C50 1.399(5)
C45 B1 1.643(5)
C49 C48 1.385(5)
C49 C50 1.394(5)
C49 C52 1.491(5)
C56 C55 1.383(6)
C56 C57 1.389(5)
C56 H56 0.9500
C40 C39 1.377(5)
C40 C41 1.381(5)
C40 H40 0.9500
C31 C32 1.368(5)
B1 C53 1.641(5)
F19 C52 1.330(5)
F13 C59 1.333(6)
F9 C43 1.347(5)
F7 C43 1.323(5)
C48 C47 1.385(5)
C48 H48 0.9500
C36 F5A 1.176(9)
C36 F4B 1.262(9)
C36 F6A 1.372(9)
C36 F6B 1.380(8)
C36 F4A 1.425(9)
C36 F5B 1.441(8)
F21 C52 1.316(5)
C39 C38 1.400(5)
C39 C43 1.494(5)
C32 H32 0.9500
C55 C59 1.498(5)
F22 C51 1.317(6)
C50 H50 0.9500
C57 C60 1.492(6)
C38 H38 0.9500
C34 H34 0.9500
C52 F20 1.330(5)
C47 C51 1.498(5)
C59 F14B 1.302(12)
C59 F14A 1.35(2)
F16 C60 1.288(6)
F24 C51 1.330(5)
F17A C60 1.275(6)
C60 F18 1.357(9)
C60 F17B 1.472(19)
O1 C7 1.436(4)
C7 H7A 0.9800
C7 H7B 0.9800
C7 H7C 0.9800
Cl2A C61 1.732(7)
C27 C28 1.448(5)
C28 H28A 0.9800
C28 H28B 0.9800
C28 H28C 0.9800
C61 Cl1A 1.742(6)
C61 H61A 0.9900
C61 H61B 0.9900
Cl1B C62 1.734(2)
Cl2B C62 1.734(2)
C62 H62A 0.9900
C62 H62B 0.9900

loop_
_geom_torsion_atom_site_label_1
_geom_torsion_atom_site_label_2
_geom_torsion_atom_site_label_3
_geom_torsion_atom_site_label_4
_geom_torsion
C1 Pd1 P1 C23 60.70(18)
N2 Pd1 P1 C23 -121.86(17)
C1 Pd1 P1 C22 -63.61(18)
N2 Pd1 P1 C22 113.83(17)
C1 Pd1 P1 C21 177.86(17)
N2 Pd1 P1 C21 -4.70(16)
C14 C9 N1 C8 96.6(4)
C10 C9 N1 C8 -88.5(4)
C14 C9 N1 Pd1 -90.0(3)
C10 C9 N1 Pd1 84.9(3)
C1 Pd1 N1 C8 0.6(2)
N2 Pd1 N1 C8 -176.5(2)
C1 Pd1 N1 C9 -173.3(3)
N2 Pd1 N1 C9 9.6(3)
N1 Pd1 N2 C27 7.2(12)
P1 Pd1 N2 C27 -174.6(12)
C10 C9 C14 C13 3.6(5)
N1 C9 C14 C13 178.3(3)
C10 C9 C14 C15 -178.9(3)
N1 C9 C14 C15 -4.2(5)
C5 C6 C1 C2 1.4(5)
C8 C6 C1 C2 -178.5(3)
C5 C6 C1 Pd1 -177.1(2)
C8 C6 C1 Pd1 2.9(3)
N1 Pd1 C1 C2 179.8(4)
P1 Pd1 C1 C2 1.8(4)
N1 Pd1 C1 C6 -1.9(2)
P1 Pd1 C1 C6 -179.9(2)
C6 C1 C2 C3 -1.9(6)
Pd1 C1 C2 C3 176.3(3)
C9 N1 C8 C6 175.1(3)
Pd1 N1 C8 C6 0.8(4)
C5 C6 C8 N1 177.5(3)
C1 C6 C8 N1 -2.6(4)
C1 C6 C5 O1 178.5(3)
C8 C6 C5 O1 -1.5(4)
C1 C6 C5 C4 -0.4(5)
C8 C6 C5 C4 179.6(3)
C13 C14 C15 C16 84.2(4)
C9 C14 C15 C16 -93.2(4)
C13 C14 C15 C17 -36.3(5)
C9 C14 C15 C17 146.3(4)
O1 C5 C4 C3 -179.0(3)
C6 C5 C4 C3 -0.2(5)
C5 C4 C3 C2 -0.2(6)
C1 C2 C3 C4 1.3(7)
C11 C12 C13 C14 0.5(6)
C9 C14 C13 C12 -2.1(6)
C15 C14 C13 C12 -179.6(4)
C24 N3 C21 P1 -59.9(4)
C26 N3 C21 P1 61.5(4)
C23 P1 C21 N3 -51.6(3)
C22 P1 C21 N3 49.6(3)
Pd1 P1 C21 N3 178.9(2)
C13 C12 C11 C10 -0.2(6)
C12 C11 C10 C9 1.5(6)
C12 C11 C10 C18 -177.4(4)
C14 C9 C10 C11 -3.3(5)
N1 C9 C10 C11 -178.1(3)
C14 C9 C10 C18 175.6(3)
N1 C9 C10 C18 0.8(5)
C20 C18 C10 C11 66.5(5)
C19 C18 C10 C11 -58.6(5)
C20 C18 C10 C9 -112.4(4)
C19 C18 C10 C9 122.5(4)
C24 N5 C22 P1 61.0(4)
C25 N5 C22 P1 -59.9(4)
C23 P1 C22 N5 48.6(3)
C21 P1 C22 N5 -50.4(3)
Pd1 P1 C22 N5 -177.6(2)
C21 N3 C24 N5 67.7(4)
C26 N3 C24 N5 -55.2(4)
C22 N5 C24 N3 -68.3(5)
C25 N5 C24 N3 53.8(4)
C23 N4 C25 N5 -68.2(4)
C26 N4 C25 N5 53.7(4)
C22 N5 C25 N4 69.1(5)
C24 N5 C25 N4 -53.0(4)
C25 N4 C23 P1 58.8(4)
C26 N4 C23 P1 -62.1(4)
C22 P1 C23 N4 -48.1(3)
C21 P1 C23 N4 52.2(3)
Pd1 P1 C23 N4 178.8(2)
C24 N3 C26 N4 55.7(4)
C21 N3 C26 N4 -67.3(5)
C23 N4 C26 N3 67.3(4)
C25 N4 C26 N3 -55.0(4)
C34 C29 C30 C31 1.8(5)
B1 C29 C30 C31 -179.8(3)
C38 C37 C42 C41 -2.2(5)
B1 C37 C42 C41 177.1(3)
C47 C46 C45 C50 3.9(5)
C47 C46 C45 B1 -176.7(3)
C29 C30 C31 C32 -0.3(5)
C29 C30 C31 C35 177.5(3)
F1 C35 C31 C32 -138.9(4)
F3 C35 C31 C32 -17.4(5)
F2 C35 C31 C32 100.9(4)
F1 C35 C31 C30 43.3(5)
F3 C35 C31 C30 164.7(3)
F2 C35 C31 C30 -76.9(4)
C30 C29 B1 C53 4.8(4)
C34 C29 B1 C53 -176.8(3)
C30 C29 B1 C45 124.4(3)
C34 C29 B1 C45 -57.2(4)
C30 C29 B1 C37 -115.0(3)
C34 C29 B1 C37 63.4(4)
C50 C45 B1 C53 114.3(4)
C46 C45 B1 C53 -65.0(4)
C50 C45 B1 C29 -8.0(4)
C46 C45 B1 C29 172.6(3)
C50 C45 B1 C37 -125.8(3)
C46 C45 B1 C37 54.9(4)
C38 C37 B1 C53 118.4(3)
C42 C37 B1 C53 -60.8(4)
C38 C37 B1 C29 -120.5(3)
C42 C37 B1 C29 60.3(4)
C38 C37 B1 C45 0.0(5)
C42 C37 B1 C45 -179.2(3)
C50 C49 C48 C47 2.2(5)
C52 C49 C48 C47 -179.3(4)
C34 C33 C36 F5A 88.6(7)
C32 C33 C36 F5A -91.0(7)
C34 C33 C36 F4B -110.9(6)
C32 C33 C36 F4B 69.5(7)
C34 C33 C36 F6A -37.4(7)
C32 C33 C36 F6A 143.0(5)
C34 C33 C36 F6B 39.7(7)
C32 C33 C36 F6B -139.9(5)
C34 C33 C36 F4A -144.6(5)
C32 C33 C36 F4A 35.7(7)
C34 C33 C36 F5B 137.8(5)
C32 C33 C36 F5B -41.8(6)
C41 C40 C39 C38 -1.0(5)
C41 C40 C39 C43 178.8(4)
C39 C40 C41 C42 0.7(5)
C39 C40 C41 C44 179.2(4)
C37 C42 C41 C40 0.9(5)
C37 C42 C41 C44 -177.5(3)
F12B C44 C41 C40 142.7(7)
F11A C44 C41 C40 -59.7(5)
F10B C44 C41 C40 -5.2(8)
F12A C44 C41 C40 173.4(4)
F10A C44 C41 C40 55.4(5)
F11B C44 C41 C40 -99.3(6)
F12B C44 C41 C42 -38.9(8)
F11A C44 C41 C42 118.8(4)
F10B C44 C41 C42 173.3(7)
F12A C44 C41 C42 -8.2(6)
F10A C44 C41 C42 -126.2(4)
F11B C44 C41 C42 79.1(7)
C30 C31 C32 C33 -1.1(5)
C35 C31 C32 C33 -178.8(3)
C34 C33 C32 C31 0.9(6)
C36 C33 C32 C31 -179.5(4)
C57 C56 C55 C54 1.2(6)
C57 C56 C55 C59 -178.5(4)
C53 C54 C55 C56 0.3(5)
C53 C54 C55 C59 -180.0(4)
C48 C49 C50 C45 -1.8(6)
C52 C49 C50 C45 179.6(3)
C46 C45 C50 C49 -1.2(5)
B1 C45 C50 C49 179.4(3)
C55 C56 C57 C58 -0.1(6)
C55 C56 C57 C60 -179.4(5)
C53 C58 C57 C56 -2.6(6)
C53 C58 C57 C60 176.7(5)
C42 C37 C38 C39 1.9(5)
B1 C37 C38 C39 -177.3(3)
C40 C39 C38 C37 -0.4(5)
C43 C39 C38 C37 179.8(3)
C32 C33 C34 C29 0.6(6)
C36 C33 C34 C29 -179.0(4)
C30 C29 C34 C33 -1.9(5)
B1 C29 C34 C33 179.6(3)
C48 C49 C52 F21 -116.1(4)
C50 C49 C52 F21 62.4(5)
C48 C49 C52 F19 124.9(4)
C50 C49 C52 F19 -56.5(5)
C48 C49 C52 F20 5.9(6)
C50 C49 C52 F20 -175.5(4)
C57 C58 C53 C54 4.0(6)
C57 C58 C53 B1 -175.1(4)
C55 C54 C53 C58 -2.8(5)
C55 C54 C53 B1 176.2(3)
C29 B1 C53 C58 56.4(4)
C45 B1 C53 C58 -65.3(4)
C37 B1 C53 C58 174.0(3)
C29 B1 C53 C54 -122.6(3)
C45 B1 C53 C54 115.6(4)
C37 B1 C53 C54 -5.0(5)
C49 C48 C47 C46 0.5(5)
C49 C48 C47 C51 179.1(4)
C45 C46 C47 C48 -3.6(5)
C45 C46 C47 C51 177.8(3)
C56 C55 C59 F14B -160.6(12)
C54 C55 C59 F14B 19.6(13)
C56 C55 C59 F13 -49.8(5)
C54 C55 C59 F13 130.5(4)
C56 C55 C59 F15 62.9(5)
C54 C55 C59 F15 -116.8(4)
C56 C55 C59 F14A 166.7(14)
C54 C55 C59 F14A -13.0(14)
C40 C39 C43 F7 132.4(4)
C38 C39 C43 F7 -47.8(5)
C40 C39 C43 F8 10.5(6)
C38 C39 C43 F8 -169.6(3)
C40 C39 C43 F9 -108.8(4)
C38 C39 C43 F9 71.0(5)
C48 C47 C51 F23 153.7(4)
C46 C47 C51 F23 -27.6(6)
C48 C47 C51 F22 -86.8(5)
C46 C47 C51 F22 91.8(5)
C48 C47 C51 F24 30.1(6)
C46 C47 C51 F24 -151.2(4)
C56 C57 C60 F17A -7.7(9)
C58 C57 C60 F17A 173.0(7)
C56 C57 C60 F16 136.4(5)
C58 C57 C60 F16 -43.0(8)
C56 C57 C60 F18 -113.6(5)
C58 C57 C60 F18 67.1(7)
C56 C57 C60 F17B 43.4(10)
C58 C57 C60 F17B -135.9(8)
C4 C5 O1 C7 3.1(5)
C6 C5 O1 C7 -175.7(3)
